data_7121979
loop_
_publ_author_name
'Schaab, Jonas'
'Schwab, Miriam'
'Kratzert, Daniel'
'Schwabedissen, Jan'
'Stammler, Hans-Georg'
'Mitzel, Norbert W.'
'Krossing, Ingo'

_publ_section_title
;
 The perfluorinated alcohols c-C<sub>6</sub>F<sub>11</sub>OH,
 c-C<sub>6</sub>F<sub>10</sub>-1,1-(OH)<sub>2</sub> and
 c-C<sub>6</sub>F<sub>10</sub>-1-(CF<sub>3</sub>)OH.
;
_journal_issue 67
_journal_name_full 'Chemical communications (Cambridge, England)'
_journal_page_first 9294
_journal_page_last 9297
_journal_paper_doi 10.1039/c8cc05148h
_journal_volume 54
_journal_year 2018
_chemical_formula_moiety 'C7 F13 O, C4 H12 N'
_chemical_formula_sum 'C11 H12 F13 N O'
_chemical_formula_weight 421.22
_space_group_crystal_system orthorhombic
_space_group_IT_number 52
_space_group_name_Hall '-P 2a 2bc'
_space_group_name_H-M_alt 'P n n a'
_symmetry_space_group_name_Hall '-P 2a 2bc'
_symmetry_space_group_name_H-M 'P n n a'
_atom_sites_solution_hydrogens geom
_atom_sites_solution_primary dual
_audit_creation_date 2018-04-23
_audit_creation_method
;
Olex2 1.2
(compiled 2018.04.18 svn.r3501 for OlexSys, GUI svn.r5488)
;
_cell_angle_alpha 90
_cell_angle_beta 90
_cell_angle_gamma 90
_cell_formula_units_Z 16
_cell_length_a 14.4972(6)
_cell_length_b 14.7800(5)
_cell_length_c 28.496(2)
_cell_measurement_reflns_used 500
_cell_measurement_temperature 100
_cell_measurement_theta_max 20
_cell_measurement_theta_min 2
_cell_volume 6105.8(5)
_computing_data_collection 'Bruker APEX2 software'
_computing_molecular_graphics 'Olex2 (Dolomanov et al., 2009)'
_computing_publication_material 'Olex2 (Dolomanov et al., 2009)'
_computing_structure_refinement 'ShelXL (Sheldrick, 2015)'
_computing_structure_solution 'ShelXT (Sheldrick, 2015)'
_diffrn_ambient_temperature 100
_diffrn_detector 'Image Plate'
_diffrn_detector_area_resol_mean 7.9
_diffrn_detector_type 'Rigaku IP'
_diffrn_measured_fraction_theta_full 0.998
_diffrn_measured_fraction_theta_max 0.997
_diffrn_measurement_device 'four-circle diffractometer'
_diffrn_measurement_device_type 'Bruker SMART APEX2 area detector'
_diffrn_measurement_method '\w and \f scans'
_diffrn_radiation_monochromator graphite
_diffrn_radiation_probe x-ray
_diffrn_radiation_type MoK\a
_diffrn_radiation_wavelength 0.71073
_diffrn_reflns_av_R_equivalents 0.1074
_diffrn_reflns_av_unetI/netI 0.0453
_diffrn_reflns_Laue_measured_fraction_full 0.998
_diffrn_reflns_Laue_measured_fraction_max 0.997
_diffrn_reflns_limit_h_max 18
_diffrn_reflns_limit_h_min -18
_diffrn_reflns_limit_k_max 19
_diffrn_reflns_limit_k_min -19
_diffrn_reflns_limit_l_max 36
_diffrn_reflns_limit_l_min -36
_diffrn_reflns_number 95237
_diffrn_reflns_point_group_measured_fraction_full 0.998
_diffrn_reflns_point_group_measured_fraction_max 0.997
_diffrn_reflns_theta_full 25.242
_diffrn_reflns_theta_max 27.470
_diffrn_reflns_theta_min 3.105
_diffrn_source 'microfocus sealed X-ray tube'
_diffrn_source_current 50
_diffrn_source_target Mo
_diffrn_source_type 'Incoatec Mo I\ms'
_diffrn_source_voltage 0.6
_exptl_absorpt_coefficient_mu 0.224
_exptl_absorpt_correction_T_max 0.9876
_exptl_absorpt_correction_T_min 0.8765
_exptl_absorpt_correction_type multi-scan
_exptl_absorpt_process_details 'd*Trek version 9.9.8.4'
_exptl_crystal_colour colourless
_exptl_crystal_colour_primary colourless
_exptl_crystal_density_diffrn 1.833
_exptl_crystal_description block
_exptl_crystal_F_000 3360
_exptl_crystal_recrystallization_method 'The material was recrystallised from DCM by slow evaporation'
_exptl_crystal_size_max 0.29
_exptl_crystal_size_mid 0.25
_exptl_crystal_size_min 0.22
_refine_diff_density_max 0.242
_refine_diff_density_min -0.333
_refine_diff_density_rms 0.066
_refine_ls_extinction_method none
_refine_ls_goodness_of_fit_ref 1.052
_refine_ls_hydrogen_treatment constr
_refine_ls_matrix_type full
_refine_ls_number_parameters 479
_refine_ls_number_reflns 6993
_refine_ls_number_restraints 0
_refine_ls_restrained_S_all 1.052
_refine_ls_R_factor_all 0.0847
_refine_ls_R_factor_gt 0.0459
_refine_ls_shift/su_max 0.000
_refine_ls_shift/su_mean 0.000
_refine_ls_structure_factor_coef Fsqd
_refine_ls_weighting_details 'w=1/[\s^2^(Fo^2^)+(0.0553P)^2^+0.9209P] where P=(Fo^2^+2Fc^2^)/3'
_refine_ls_weighting_scheme calc
_refine_ls_wR_factor_gt 0.1041
_refine_ls_wR_factor_ref 0.1191
_reflns_Friedel_coverage 0.000
_reflns_number_gt 4442
_reflns_number_total 6993
_reflns_threshold_expression 'I > 2\s(I)'
_cod_data_source_file c8cc05148h4.cif
_cod_data_source_block mol4
_cod_depositor_comments 'Adding full bibliography for 7121977--7121980.cif.'
_cod_database_code 7121979
_shelx_shelxl_version_number 2018/3
_shelx_space_group_comment
;
The symmetry employed for this shelxl refinement is uniquely defined
by the following loop, which should always be used as a source of
symmetry information in preference to the above space-group names.
They are only intended as comments.
;
_shelx_estimated_absorpt_t_max 0.952
_shelx_estimated_absorpt_t_min 0.938
_olex2_refinement_description
;
1. Fixed Uiso
 At 1.5 times of:
  All C(H,H,H) groups
2.a Idealised Me refined as rotating group:
 C16(H16A,H16B,H16C), C17(H17A,H17B,H17C), C19(H19A,H19B,H19C), C20(H20A,H20B,
 H20C), C22(H22A,H22B,H22C), C23(H23A,H23B,H23C), C25(H25A,H25B,H25C), C26(H26A,
 H26B,H26C)
;
_olex2_diffrn_ambient_temperature_device 'Oxford Cryosystems 700'
_olex2_exptl_crystal_mounting_method 'The crystal was mounted on a MITIGEN holder in perfluoroether oil'
_olex2_submission_special_instructions 'No special instructions were received'

loop_
_space_group_symop_operation_xyz
'x, y, z'
'-x+1/2, -y, z'
'-x+1/2, y+1/2, -z+1/2'
'x, -y+1/2, -z+1/2'
'-x, -y, -z'
'x-1/2, y, -z'
'x-1/2, -y-1/2, z-1/2'
'-x, y-1/2, z-1/2'

loop_
_atom_site_label
_atom_site_type_symbol
_atom_site_fract_x
_atom_site_fract_y
_atom_site_fract_z
_atom_site_U_iso_or_equiv
_atom_site_adp_type
_atom_site_occupancy
_atom_site_site_symmetry_order
_atom_site_calc_flag
_atom_site_refinement_flags_posn
_atom_site_refinement_flags_adp
_atom_site_refinement_flags_occupancy
O1 O 0.39575(11) 0.11507(11) 0.37351(5) 0.0288(4) Uani 1 1 d . . .
O2 O 0.61710(11) 0.62522(10) 0.37905(5) 0.0275(4) Uani 1 1 d . . .
C1 C 0.48164(15) 0.14622(15) 0.37509(8) 0.0238(5) Uani 1 1 d . . .
C2 C 0.50075(16) 0.21311(16) 0.33364(8) 0.0257(5) Uani 1 1 d . . .
C3 C 0.43642(16) 0.29640(16) 0.33471(8) 0.0268(5) Uani 1 1 d . . .
C4 C 0.44187(16) 0.34723(16) 0.38140(8) 0.0249(5) Uani 1 1 d . . .
C5 C 0.43751(15) 0.28591(16) 0.42494(8) 0.0249(5) Uani 1 1 d . . .
C6 C 0.49771(15) 0.20028(15) 0.42146(8) 0.0238(5) Uani 1 1 d . . .
C7 C 0.55186(17) 0.06672(17) 0.37221(8) 0.0302(6) Uani 1 1 d . . .
C8 C 0.58568(16) 0.70875(15) 0.37270(7) 0.0229(5) Uani 1 1 d . . .
C9 C 0.52875(16) 0.74088(15) 0.41632(8) 0.0256(5) Uani 1 1 d . . .
C10 C 0.44408(17) 0.68106(16) 0.42592(8) 0.0291(5) Uani 1 1 d . . .
C11 C 0.38022(17) 0.67357(17) 0.38308(9) 0.0317(6) Uani 1 1 d . . .
C12 C 0.43106(17) 0.65390(17) 0.33692(9) 0.0306(6) Uani 1 1 d . . .
C13 C 0.51786(16) 0.71205(16) 0.32968(8) 0.0263(5) Uani 1 1 d . . .
C14 C 0.66663(17) 0.77534(15) 0.36449(8) 0.0264(5) Uani 1 1 d . . .
N1 N 0.250000 0.000000 0.48443(9) 0.0288(6) Uani 1 2 d S T P
C16 C 0.3265(2) -0.0335(2) 0.45418(10) 0.0474(7) Uani 1 1 d . . .
H16A H 0.348281 0.015724 0.433981 0.071 Uiso 1 1 calc GR . .
H16B H 0.304176 -0.083526 0.434680 0.071 Uiso 1 1 calc GR . .
H16C H 0.377346 -0.054718 0.473986 0.071 Uiso 1 1 calc GR . .
C17 C 0.2844(2) 0.07557(19) 0.51475(9) 0.0433(7) Uani 1 1 d . . .
H17A H 0.234137 0.097317 0.534796 0.065 Uiso 1 1 calc GR . .
H17B H 0.306409 0.125193 0.494884 0.065 Uiso 1 1 calc GR . .
H17C H 0.335146 0.053646 0.534419 0.065 Uiso 1 1 calc GR . .
N2 N 0.250000 0.500000 0.20874(9) 0.0240(6) Uani 1 2 d S T P
C19 C 0.29887(17) 0.56697(17) 0.17812(8) 0.0328(6) Uani 1 1 d . . .
H19A H 0.253666 0.599423 0.158867 0.049 Uiso 1 1 calc GR . .
H19B H 0.342419 0.535081 0.157669 0.049 Uiso 1 1 calc GR . .
H19C H 0.332491 0.610235 0.197781 0.049 Uiso 1 1 calc GR . .
C20 C 0.31829(18) 0.45179(18) 0.23843(9) 0.0348(6) Uani 1 1 d . . .
H20A H 0.351213 0.495586 0.258080 0.052 Uiso 1 1 calc GR . .
H20B H 0.362458 0.419910 0.218323 0.052 Uiso 1 1 calc GR . .
H20C H 0.286269 0.408034 0.258492 0.052 Uiso 1 1 calc GR . .
N3 N 0.250000 0.500000 0.53481(9) 0.0233(6) Uani 1 2 d S T P
C22 C 0.18969(17) 0.44363(17) 0.56534(8) 0.0326(6) Uani 1 1 d . . .
H22A H 0.149791 0.483044 0.584128 0.049 Uiso 1 1 calc GR . .
H22B H 0.228025 0.406763 0.586240 0.049 Uiso 1 1 calc GR . .
H22C H 0.151548 0.403982 0.545767 0.049 Uiso 1 1 calc GR . .
C23 C 0.30841(18) 0.44053(18) 0.50501(9) 0.0376(6) Uani 1 1 d . . .
H23A H 0.268863 0.402505 0.485286 0.056 Uiso 1 1 calc GR . .
H23B H 0.346761 0.402001 0.525076 0.056 Uiso 1 1 calc GR . .
H23C H 0.348109 0.477882 0.485020 0.056 Uiso 1 1 calc GR . .
N4 N 0.750000 0.500000 0.27137(9) 0.0264(6) Uani 1 2 d S T P
C25 C 0.6699(2) 0.47448(18) 0.30161(10) 0.0428(7) Uani 1 1 d . . .
H25A H 0.616607 0.460486 0.281760 0.064 Uiso 1 1 calc GR . .
H25B H 0.654693 0.524974 0.322500 0.064 Uiso 1 1 calc GR . .
H25C H 0.686003 0.421224 0.320397 0.064 Uiso 1 1 calc GR . .
C26 C 0.72467(18) 0.57838(17) 0.24099(8) 0.0344(6) Uani 1 1 d . . .
H26A H 0.776868 0.593778 0.220648 0.052 Uiso 1 1 calc GR . .
H26B H 0.709249 0.630512 0.260742 0.052 Uiso 1 1 calc GR . .
H26C H 0.671250 0.562346 0.221625 0.052 Uiso 1 1 calc GR . .
F1 F 0.58832(9) 0.24633(9) 0.33283(5) 0.0306(3) Uani 1 1 d . . .
F2 F 0.48799(10) 0.17156(10) 0.29196(5) 0.0365(4) Uani 1 1 d . . .
F3 F 0.46268(10) 0.35525(9) 0.30041(5) 0.0342(3) Uani 1 1 d . . .
F4 F 0.34856(9) 0.27350(9) 0.32563(5) 0.0337(3) Uani 1 1 d . . .
F5 F 0.52263(9) 0.39227(9) 0.38248(4) 0.0291(3) Uani 1 1 d . . .
F6 F 0.37357(10) 0.40892(9) 0.38394(5) 0.0346(3) Uani 1 1 d . . .
F7 F 0.46636(10) 0.33662(9) 0.46195(4) 0.0315(3) Uani 1 1 d . . .
F8 F 0.34905(9) 0.26367(9) 0.43329(5) 0.0305(3) Uani 1 1 d . . .
F9 F 0.58699(9) 0.22719(9) 0.42792(4) 0.0284(3) Uani 1 1 d . . .
F10 F 0.47651(10) 0.14803(9) 0.45938(5) 0.0313(3) Uani 1 1 d . . .
F11 F 0.64122(10) 0.08910(10) 0.37036(5) 0.0384(4) Uani 1 1 d . . .
F12 F 0.54244(10) 0.01156(9) 0.40938(5) 0.0402(4) Uani 1 1 d . . .
F13 F 0.53519(11) 0.01582(10) 0.33401(5) 0.0424(4) Uani 1 1 d . . .
F14 F 0.58315(10) 0.73926(9) 0.45499(5) 0.0334(3) Uani 1 1 d . . .
F15 F 0.49648(10) 0.82724(9) 0.41277(5) 0.0324(3) Uani 1 1 d . . .
F16 F 0.46898(9) 0.59743(9) 0.43996(5) 0.0347(3) Uani 1 1 d . . .
F17 F 0.39451(10) 0.71764(10) 0.46181(5) 0.0400(4) Uani 1 1 d . . .
F18 F 0.31709(10) 0.60829(10) 0.39114(6) 0.0428(4) Uani 1 1 d . . .
F19 F 0.33505(10) 0.75284(10) 0.37842(5) 0.0384(4) Uani 1 1 d . . .
F20 F 0.45230(10) 0.56520(9) 0.33517(5) 0.0368(4) Uani 1 1 d . . .
F21 F 0.37116(10) 0.66986(10) 0.30113(5) 0.0416(4) Uani 1 1 d . . .
F22 F 0.56007(10) 0.67953(10) 0.29065(4) 0.0348(3) Uani 1 1 d . . .
F23 F 0.48903(10) 0.79729(9) 0.31881(5) 0.0327(3) Uani 1 1 d . . .
F24 F 0.72796(9) 0.76874(9) 0.39957(5) 0.0359(4) Uani 1 1 d . . .
F25 F 0.64495(10) 0.86341(9) 0.36110(5) 0.0346(3) Uani 1 1 d . . .
F26 F 0.71272(10) 0.75438(9) 0.32496(5) 0.0350(3) Uani 1 1 d . . .

loop_
_atom_site_aniso_label
_atom_site_aniso_U_11
_atom_site_aniso_U_22
_atom_site_aniso_U_33
_atom_site_aniso_U_23
_atom_site_aniso_U_13
_atom_site_aniso_U_12
O1 0.0197(9) 0.0288(9) 0.0379(9) -0.0006(7) -0.0028(7) -0.0046(7)
O2 0.0231(9) 0.0233(9) 0.0362(9) 0.0028(7) -0.0020(7) 0.0037(7)
C1 0.0170(12) 0.0252(12) 0.0293(13) -0.0018(10) -0.0001(9) -0.0015(9)
C2 0.0203(12) 0.0308(12) 0.0260(12) -0.0055(10) -0.0012(9) -0.0053(10)
C3 0.0225(13) 0.0311(13) 0.0269(12) 0.0061(10) -0.0030(9) -0.0052(10)
C4 0.0174(12) 0.0273(12) 0.0300(13) 0.0012(10) -0.0017(9) 0.0010(10)
C5 0.0183(12) 0.0280(13) 0.0285(12) -0.0044(10) 0.0028(9) -0.0015(10)
C6 0.0174(12) 0.0267(12) 0.0273(12) 0.0033(10) 0.0003(9) -0.0030(10)
C7 0.0249(13) 0.0313(14) 0.0344(14) -0.0038(11) -0.0003(10) -0.0004(11)
C8 0.0202(12) 0.0239(12) 0.0247(12) 0.0024(9) 0.0011(9) 0.0016(10)
C9 0.0246(13) 0.0253(12) 0.0267(13) 0.0018(10) -0.0023(10) 0.0037(10)
C10 0.0249(13) 0.0310(14) 0.0314(13) 0.0053(10) 0.0073(10) 0.0027(10)
C11 0.0202(13) 0.0315(14) 0.0433(15) 0.0050(11) 0.0013(11) -0.0014(11)
C12 0.0255(14) 0.0310(14) 0.0353(14) -0.0001(11) -0.0091(10) 0.0007(11)
C13 0.0230(13) 0.0277(12) 0.0282(13) 0.0023(10) 0.0009(9) 0.0057(10)
C14 0.0237(13) 0.0237(12) 0.0319(13) 0.0001(10) 0.0019(10) 0.0040(10)
N1 0.0282(16) 0.0295(15) 0.0289(15) 0.000 0.000 -0.0032(13)
C16 0.0451(18) 0.0496(18) 0.0475(17) -0.0031(14) 0.0198(14) 0.0002(14)
C17 0.0491(18) 0.0460(17) 0.0348(15) -0.0082(12) -0.0061(12) -0.0114(14)
N2 0.0205(15) 0.0255(14) 0.0260(14) 0.000 0.000 0.0015(11)
C19 0.0300(14) 0.0300(14) 0.0384(15) 0.0038(11) 0.0042(11) -0.0042(11)
C20 0.0303(15) 0.0388(15) 0.0355(14) 0.0051(11) -0.0068(11) 0.0094(12)
N3 0.0214(15) 0.0246(14) 0.0238(14) 0.000 0.000 0.0020(12)
C22 0.0279(14) 0.0327(14) 0.0372(14) 0.0034(11) 0.0061(11) -0.0068(11)
C23 0.0349(15) 0.0411(15) 0.0367(14) -0.0074(12) 0.0069(11) 0.0099(12)
N4 0.0298(16) 0.0254(14) 0.0239(14) 0.000 0.000 0.0038(12)
C25 0.0455(18) 0.0390(16) 0.0438(16) 0.0029(12) 0.0189(13) 0.0035(13)
C26 0.0375(15) 0.0352(14) 0.0304(13) 0.0067(11) -0.0003(11) 0.0081(12)
F1 0.0211(7) 0.0358(8) 0.0348(8) 0.0005(6) 0.0033(6) -0.0052(6)
F2 0.0430(9) 0.0417(8) 0.0247(7) -0.0086(6) -0.0005(6) -0.0057(7)
F3 0.0370(9) 0.0373(8) 0.0284(7) 0.0092(6) -0.0024(6) -0.0032(6)
F4 0.0226(8) 0.0388(8) 0.0396(8) 0.0036(6) -0.0110(6) -0.0035(6)
F5 0.0253(8) 0.0292(7) 0.0328(8) 0.0008(6) -0.0015(6) -0.0071(6)
F6 0.0298(8) 0.0288(7) 0.0452(9) 0.0039(6) 0.0021(6) 0.0078(6)
F7 0.0352(8) 0.0342(8) 0.0251(7) -0.0048(6) 0.0007(6) 0.0011(6)
F8 0.0206(7) 0.0338(8) 0.0372(8) 0.0032(6) 0.0083(6) 0.0010(6)
F9 0.0194(7) 0.0336(7) 0.0321(7) -0.0034(6) -0.0037(6) -0.0004(6)
F10 0.0345(8) 0.0317(7) 0.0277(7) 0.0067(6) 0.0026(6) 0.0013(6)
F11 0.0214(8) 0.0346(8) 0.0591(10) -0.0061(7) 0.0020(7) 0.0023(6)
F12 0.0426(10) 0.0281(8) 0.0498(9) 0.0063(7) 0.0023(7) 0.0079(7)
F13 0.0419(10) 0.0376(9) 0.0478(9) -0.0176(7) -0.0058(7) 0.0063(7)
F14 0.0326(8) 0.0411(8) 0.0265(7) 0.0001(6) -0.0035(6) -0.0048(7)
F15 0.0333(8) 0.0235(7) 0.0405(8) -0.0009(6) 0.0087(6) 0.0038(6)
F16 0.0292(8) 0.0317(8) 0.0431(9) 0.0123(6) 0.0022(6) -0.0027(6)
F17 0.0344(9) 0.0493(9) 0.0362(8) 0.0013(7) 0.0154(6) 0.0018(7)
F18 0.0244(8) 0.0452(9) 0.0588(10) 0.0058(7) 0.0006(7) -0.0106(7)
F19 0.0249(8) 0.0389(9) 0.0512(10) 0.0060(7) 0.0021(7) 0.0094(6)
F20 0.0339(9) 0.0281(8) 0.0485(9) -0.0055(7) -0.0040(7) -0.0026(6)
F21 0.0306(8) 0.0526(10) 0.0417(9) 0.0010(7) -0.0160(7) 0.0001(7)
F22 0.0337(8) 0.0445(9) 0.0261(7) -0.0038(6) 0.0025(6) 0.0048(7)
F23 0.0315(8) 0.0299(7) 0.0366(8) 0.0088(6) -0.0031(6) 0.0062(6)
F24 0.0252(8) 0.0396(8) 0.0429(8) 0.0051(7) -0.0069(6) -0.0068(6)
F25 0.0315(8) 0.0227(7) 0.0496(9) 0.0053(6) 0.0080(6) -0.0018(6)
F26 0.0286(8) 0.0371(8) 0.0391(8) -0.0020(6) 0.0132(6) -0.0016(6)

loop_
_atom_type_symbol
_atom_type_description
_atom_type_scat_dispersion_real
_atom_type_scat_dispersion_imag
_atom_type_scat_source
C C 0.0033 0.0016 'International Tables Vol C Tables 4.2.6.8 and 6.1.1.4'
H H 0.0000 0.0000 'International Tables Vol C Tables 4.2.6.8 and 6.1.1.4'
F F 0.0171 0.0103 'International Tables Vol C Tables 4.2.6.8 and 6.1.1.4'
N N 0.0061 0.0033 'International Tables Vol C Tables 4.2.6.8 and 6.1.1.4'
O O 0.0106 0.0060 'International Tables Vol C Tables 4.2.6.8 and 6.1.1.4'

loop_
_geom_angle_atom_site_label_1
_geom_angle_atom_site_label_2
_geom_angle_atom_site_label_3
_geom_angle
_geom_angle_site_symmetry_1
_geom_angle_site_symmetry_3
O1 C1 C2 111.06(18) . .
O1 C1 C6 110.24(18) . .
O1 C1 C7 110.46(19) . .
C6 C1 C2 106.80(18) . .
C7 C1 C2 108.73(18) . .
C7 C1 C6 109.47(18) . .
C3 C2 C1 112.43(19) . .
F1 C2 C1 113.93(18) . .
F1 C2 C3 106.01(18) . .
F2 C2 C1 110.64(18) . .
F2 C2 C3 107.29(18) . .
F2 C2 F1 106.09(18) . .
C4 C3 C2 112.17(18) . .
F3 C3 C2 109.02(19) . .
F3 C3 C4 107.21(19) . .
F4 C3 C2 111.59(19) . .
F4 C3 C4 109.89(19) . .
F4 C3 F3 106.72(18) . .
C3 C4 C5 114.21(19) . .
F5 C4 C3 107.90(18) . .
F5 C4 C5 107.97(18) . .
F5 C4 F6 107.63(18) . .
F6 C4 C3 109.92(18) . .
F6 C4 C5 108.99(18) . .
C4 C5 C6 114.14(18) . .
F7 C5 C4 106.75(18) . .
F7 C5 C6 109.18(18) . .
F8 C5 C4 109.02(18) . .
F8 C5 C6 110.53(18) . .
F8 C5 F7 106.91(17) . .
C5 C6 C1 112.97(18) . .
F9 C6 C1 113.85(18) . .
F9 C6 C5 106.79(18) . .
F10 C6 C1 110.32(18) . .
F10 C6 C5 106.66(18) . .
F10 C6 F9 105.75(17) . .
F11 C7 C1 116.7(2) . .
F11 C7 F12 106.23(19) . .
F11 C7 F13 106.28(19) . .
F12 C7 C1 110.48(19) . .
F12 C7 F13 106.3(2) . .
F13 C7 C1 110.32(19) . .
O2 C8 C9 110.75(18) . .
O2 C8 C13 110.46(18) . .
O2 C8 C14 110.56(19) . .
C9 C8 C13 106.26(18) . .
C14 C8 C9 109.05(18) . .
C14 C8 C13 109.66(18) . .
C10 C9 C8 112.82(19) . .
F14 C9 C8 109.48(18) . .
F14 C9 C10 108.05(18) . .
F14 C9 F15 106.06(18) . .
F15 C9 C8 113.95(18) . .
F15 C9 C10 106.12(18) . .
C11 C10 C9 112.41(19) . .
F16 C10 C9 111.48(19) . .
F16 C10 C11 109.3(2) . .
F16 C10 F17 106.40(18) . .
F17 C10 C9 109.07(19) . .
F17 C10 C11 107.91(19) . .
C12 C11 C10 113.9(2) . .
F18 C11 C10 109.0(2) . .
F18 C11 C12 109.6(2) . .
F19 C11 C10 108.0(2) . .
F19 C11 C12 108.2(2) . .
F19 C11 F18 107.97(19) . .
C11 C12 C13 113.7(2) . .
F20 C12 C11 109.0(2) . .
F20 C12 C13 110.6(2) . .
F20 C12 F21 106.67(19) . .
F21 C12 C11 107.6(2) . .
F21 C12 C13 109.0(2) . .
C12 C13 C8 112.95(18) . .
F22 C13 C8 110.23(18) . .
F22 C13 C12 106.32(19) . .
F22 C13 F23 106.22(17) . .
F23 C13 C8 113.43(19) . .
F23 C13 C12 107.23(18) . .
F24 C14 C8 110.08(18) . .
F24 C14 F25 106.21(18) . .
F24 C14 F26 106.14(19) . .
F25 C14 C8 116.71(19) . .
F25 C14 F26 106.21(18) . .
F26 C14 C8 110.87(18) . .
C16 N1 C16 109.3(3) 2 .
C16 N1 C17 109.51(16) . .
C16 N1 C17 109.51(16) . 2
C16 N1 C17 109.51(16) 2 2
C16 N1 C17 109.51(16) 2 .
C17 N1 C17 109.5(3) . 2
C19 N2 C19 108.7(2) . 2_565
C20 N2 C19 109.50(14) 2_565 2_565
C20 N2 C19 109.29(14) 2_565 .
C20 N2 C19 109.50(14) . .
C20 N2 C19 109.28(14) . 2_565
C20 N2 C20 110.5(3) . 2_565
C22 N3 C22 108.5(2) . 2_565
C23 N3 C22 109.73(15) 2_565 2_565
C23 N3 C22 109.28(15) . 2_565
C23 N3 C22 109.28(15) 2_565 .
C23 N3 C22 109.73(15) . .
C23 N3 C23 110.3(3) 2_565 .
C25 N4 C25 109.5(3) . 2_665
C26 N4 C25 109.84(15) 2_665 2_665
C26 N4 C25 109.25(15) 2_665 .
C26 N4 C25 109.85(15) . .
C26 N4 C25 109.25(15) . 2_665
C26 N4 C26 109.1(3) . 2_665

loop_
_geom_bond_atom_site_label_1
_geom_bond_atom_site_label_2
_geom_bond_distance
_geom_bond_site_symmetry_2
O1 C1 1.328(3) .
O2 C8 1.328(3) .
C1 C2 1.565(3) .
C1 C6 1.561(3) .
C1 C7 1.557(3) .
C2 C3 1.545(3) .
C2 F1 1.361(3) .
C2 F2 1.350(3) .
C3 C4 1.530(3) .
C3 F3 1.363(3) .
C3 F4 1.343(3) .
C4 C5 1.538(3) .
C4 F5 1.347(3) .
C4 F6 1.348(3) .
C5 C6 1.540(3) .
C5 F7 1.360(3) .
C5 F8 1.345(3) .
C6 F9 1.367(2) .
C6 F10 1.363(3) .
C7 F11 1.338(3) .
C7 F12 1.343(3) .
C7 F13 1.345(3) .
C8 C9 1.566(3) .
C8 C13 1.572(3) .
C8 C14 1.549(3) .
C9 C10 1.537(3) .
C9 F14 1.355(3) .
C9 F15 1.363(3) .
C10 C11 1.536(3) .
C10 F16 1.348(3) .
C10 F17 1.362(3) .
C11 C12 1.536(3) .
C11 F18 1.350(3) .
C11 F19 1.349(3) .
C12 C13 1.538(3) .
C12 F20 1.348(3) .
C12 F21 1.360(3) .
C13 F22 1.357(3) .
C13 F23 1.363(3) .
C14 F24 1.342(3) .
C14 F25 1.343(3) .
C14 F26 1.346(3) .
N1 C16 1.489(3) 2
N1 C16 1.489(3) .
N1 C17 1.497(3) .
N1 C17 1.498(3) 2
N2 C19 1.498(3) 2_565
N2 C19 1.498(3) .
N2 C20 1.485(3) 2_565
N2 C20 1.484(3) .
N3 C22 1.489(3) .
N3 C22 1.489(3) 2_565
N3 C23 1.487(3) .
N3 C23 1.487(3) 2_565
N4 C25 1.494(3) 2_665
N4 C25 1.494(3) .
N4 C26 1.492(3) .
N4 C26 1.492(3) 2_665

loop_
_geom_torsion_atom_site_label_1
_geom_torsion_atom_site_label_2
_geom_torsion_atom_site_label_3
_geom_torsion_atom_site_label_4
_geom_torsion
O1 C1 C2 C3 60.4(2)
O1 C1 C2 F1 -178.96(17)
O1 C1 C2 F2 -59.5(2)
O1 C1 C6 C5 -64.0(2)
O1 C1 C6 F9 173.99(17)
O1 C1 C6 F10 55.3(2)
O1 C1 C7 F11 175.78(19)
O1 C1 C7 F12 -62.8(2)
O1 C1 C7 F13 54.4(3)
O2 C8 C9 C10 -60.7(2)
O2 C8 C9 F14 59.7(2)
O2 C8 C9 F15 178.25(18)
O2 C8 C13 C12 62.9(2)
O2 C8 C13 F22 -55.9(2)
O2 C8 C13 F23 -174.85(18)
O2 C8 C14 F24 -54.0(2)
O2 C8 C14 F25 -175.11(18)
O2 C8 C14 F26 63.1(2)
C1 C2 C3 C4 55.8(2)
C1 C2 C3 F3 174.38(17)
C1 C2 C3 F4 -68.0(2)
C2 C1 C6 C5 56.8(2)
C2 C1 C6 F9 -65.3(2)
C2 C1 C6 F10 176.05(17)
C2 C1 C7 F11 53.7(3)
C2 C1 C7 F12 175.11(18)
C2 C1 C7 F13 -67.7(2)
C2 C3 C4 C5 -46.3(3)
C2 C3 C4 F5 73.8(2)
C2 C3 C4 F6 -169.13(18)
C3 C4 C5 C6 44.1(3)
C3 C4 C5 F7 164.81(18)
C3 C4 C5 F8 -80.0(2)
C4 C5 C6 C1 -50.5(3)
C4 C5 C6 F9 75.4(2)
C4 C5 C6 F10 -171.85(18)
C6 C1 C2 C3 -59.8(2)
C6 C1 C2 F1 60.8(2)
C6 C1 C2 F2 -179.77(17)
C6 C1 C7 F11 -62.7(3)
C6 C1 C7 F12 58.8(2)
C6 C1 C7 F13 175.99(18)
C7 C1 C2 C3 -177.86(18)
C7 C1 C2 F1 -57.2(2)
C7 C1 C2 F2 62.2(2)
C7 C1 C6 C5 174.33(18)
C7 C1 C6 F9 52.3(2)
C7 C1 C6 F10 -66.4(2)
C8 C9 C10 C11 -55.5(2)
C8 C9 C10 F16 67.7(2)
C8 C9 C10 F17 -175.10(17)
C9 C8 C13 C12 -57.3(2)
C9 C8 C13 F22 -176.08(18)
C9 C8 C13 F23 65.0(2)
C9 C8 C14 F24 68.0(2)
C9 C8 C14 F25 -53.1(3)
C9 C8 C14 F26 -174.85(17)
C9 C10 C11 C12 46.5(3)
C9 C10 C11 F18 169.28(19)
C9 C10 C11 F19 -73.7(2)
C10 C11 C12 C13 -45.2(3)
C10 C11 C12 F20 78.7(2)
C10 C11 C12 F21 -166.02(19)
C11 C12 C13 C8 52.1(3)
C11 C12 C13 F22 173.07(18)
C11 C12 C13 F23 -73.6(2)
C13 C8 C9 C10 59.3(2)
C13 C8 C9 F14 179.68(17)
C13 C8 C9 F15 -61.8(2)
C13 C8 C14 F24 -176.02(17)
C13 C8 C14 F25 62.9(2)
C13 C8 C14 F26 -58.9(2)
C14 C8 C9 C10 177.45(19)
C14 C8 C9 F14 -62.2(2)
C14 C8 C9 F15 56.4(2)
C14 C8 C13 C12 -175.03(19)
C14 C8 C13 F22 66.2(2)
C14 C8 C13 F23 -52.8(2)
F1 C2 C3 C4 -69.3(2)
F1 C2 C3 F3 49.3(2)
F1 C2 C3 F4 166.91(17)
F2 C2 C3 C4 177.67(18)
F2 C2 C3 F3 -63.8(2)
F2 C2 C3 F4 53.9(2)
F3 C3 C4 C5 -165.93(18)
F3 C3 C4 F5 -45.9(2)
F3 C3 C4 F6 71.2(2)
F4 C3 C4 C5 78.5(2)
F4 C3 C4 F5 -161.49(17)
F4 C3 C4 F6 -44.4(2)
F5 C4 C5 C6 -75.9(2)
F5 C4 C5 F7 44.8(2)
F5 C4 C5 F8 159.95(17)
F6 C4 C5 C6 167.44(18)
F6 C4 C5 F7 -71.8(2)
F6 C4 C5 F8 43.3(2)
F7 C5 C6 C1 -169.85(17)
F7 C5 C6 F9 -43.9(2)
F7 C5 C6 F10 68.8(2)
F8 C5 C6 C1 72.8(2)
F8 C5 C6 F9 -161.26(17)
F8 C5 C6 F10 -48.5(2)
F14 C9 C10 C11 -176.64(19)
F14 C9 C10 F16 -53.5(2)
F14 C9 C10 F17 63.7(2)
F15 C9 C10 C11 70.0(2)
F15 C9 C10 F16 -166.86(18)
F15 C9 C10 F17 -49.7(2)
F16 C10 C11 C12 -77.8(2)
F16 C10 C11 F18 44.9(2)
F16 C10 C11 F19 161.94(18)
F17 C10 C11 C12 166.85(19)
F17 C10 C11 F18 -70.4(2)
F17 C10 C11 F19 46.6(2)
F18 C11 C12 C13 -167.60(19)
F18 C11 C12 F20 -43.7(3)
F18 C11 C12 F21 71.6(2)
F19 C11 C12 C13 74.9(2)
F19 C11 C12 F20 -161.27(18)
F19 C11 C12 F21 -45.9(3)
F20 C12 C13 C8 -71.0(2)
F20 C12 C13 F22 50.1(2)
F20 C12 C13 F23 163.36(18)
F21 C12 C13 C8 172.10(18)
F21 C12 C13 F22 -66.9(2)
F21 C12 C13 F23 46.4(2)
